data_7207706
loop_
_publ_author_name
'Lin, Zhongjun'
'Zou, Ruqiang'
'Liang, Jie'
'Xia, Wei'
'Xia, Dingguo'
'Wang, Yingxia'
'Lin, Jianhua'
'Hu, Tongliang'
'Chen, Qiang'
'Wang, Xidong'
'Zhao, Yusheng'
'Burrell, Anthony K.'

_publ_section_title
;
 Pore size-controlled gases and alcohols separation within
 ultramicroporous homochiral lanthanide--organic frameworks
;
_journal_issue 16
_journal_name_full 'Journal of Materials Chemistry'
_journal_page_first 7813
_journal_paper_doi 10.1039/c2jm16324a
_journal_volume 22
_journal_year 2012
_chemical_formula_sum 'C27 H17 Ce O7'
_chemical_formula_weight 593.53
_chemical_name_systematic
;
?
;
_space_group_IT_number 178
_symmetry_cell_setting hexagonal
_symmetry_space_group_name_Hall 'P 61 2 (0 0 5)'
_symmetry_space_group_name_H-M 'P 61 2 2'
_atom_sites_solution_hydrogens geom
_atom_sites_solution_primary direct
_atom_sites_solution_secondary difmap
_audit_creation_method SHELXL-97
_cell_angle_alpha 90.00
_cell_angle_beta 90.00
_cell_angle_gamma 120.00
_cell_formula_units_Z 6
_cell_length_a 16.5126(7)
_cell_length_b 16.5126(7)
_cell_length_c 24.5098(14)
_cell_measurement_reflns_used 7636
_cell_measurement_temperature 293(2)
_cell_measurement_theta_max 27.45
_cell_measurement_theta_min 2.35
_cell_volume 5787.6(5)
_computing_cell_refinement 'SAINT-Plus (Bruker, 2001)'
_computing_data_collection 'APEX2 (Bruker, 2004)'
_computing_data_reduction SAINT-Plus
_computing_molecular_graphics 'XP (Sheldrick, 1998)'
_computing_publication_material XP
_computing_structure_refinement 'SHELXL-97 (Sheldrick, 1997)'
_computing_structure_solution 'SHELXS-97 (Sheldrick, 1997)'
_diffrn_ambient_temperature 293(2)
_diffrn_detector_area_resol_mean 0
_diffrn_measured_fraction_theta_full 0.997
_diffrn_measured_fraction_theta_max 0.997
_diffrn_measurement_device_type 'Bruker P4'
_diffrn_measurement_method '\w scans'
_diffrn_radiation_monochromator graphite
_diffrn_radiation_source 'fine-focus sealed tube'
_diffrn_radiation_type MoK\a
_diffrn_radiation_wavelength 0.71073
_diffrn_reflns_av_R_equivalents 0.0741
_diffrn_reflns_av_sigmaI/netI 0.0756
_diffrn_reflns_limit_h_max 19
_diffrn_reflns_limit_h_min -15
_diffrn_reflns_limit_k_max 18
_diffrn_reflns_limit_k_min -19
_diffrn_reflns_limit_l_max 29
_diffrn_reflns_limit_l_min -29
_diffrn_reflns_number 14377
_diffrn_reflns_theta_full 25.19
_diffrn_reflns_theta_max 25.19
_diffrn_reflns_theta_min 2.97
_diffrn_standards_interval_count 0
_diffrn_standards_interval_time 0
_diffrn_standards_number 0
_exptl_absorpt_coefficient_mu 1.208
_exptl_absorpt_correction_T_max 0.824
_exptl_absorpt_correction_T_min 0.748
_exptl_absorpt_correction_type multi-scan
_exptl_absorpt_process_details '(SADABS; Sheldrick, 2003)'
_exptl_crystal_colour yellow
_exptl_crystal_density_diffrn 1.022
_exptl_crystal_density_method 'not measured'
_exptl_crystal_description olive
_exptl_crystal_F_000 1758
_exptl_crystal_size_max 0.35
_exptl_crystal_size_mid 0.2
_exptl_crystal_size_min 0.16
_refine_diff_density_max 1.571
_refine_diff_density_min -0.589
_refine_diff_density_rms 0.196
_refine_ls_abs_structure_details 'Flack H D (1983), Acta Cryst. A39, 876-881'
_refine_ls_abs_structure_Flack 0.000(1)
_refine_ls_extinction_method none
_refine_ls_goodness_of_fit_ref 1.142
_refine_ls_hydrogen_treatment constr
_refine_ls_matrix_type full
_refine_ls_number_parameters 162
_refine_ls_number_reflns 3481
_refine_ls_number_restraints 0
_refine_ls_restrained_S_all 1.142
_refine_ls_R_factor_all 0.0794
_refine_ls_R_factor_gt 0.0659
_refine_ls_shift/su_max 0.001
_refine_ls_shift/su_mean 0.000
_refine_ls_structure_factor_coef Fsqd
_refine_ls_weighting_details 'calc w=1/[\s^2^(Fo^2^)+(0.1304P)^2^+10.2062P] where P=(Fo^2^+2Fc^2^)/3'
_refine_ls_weighting_scheme calc
_refine_ls_wR_factor_gt 0.2041
_refine_ls_wR_factor_ref 0.2175
_reflns_number_gt 2935
_reflns_number_total 3481
_reflns_threshold_expression >2sigma(I)
_cod_data_source_file c2jm16324a.txt
_cod_data_source_block 1
_cod_depositor_comments
;
The following automatic conversions were performed:

'_refine_ls_hydrogen_treatment' value 'CONSTR' changed to 'constr'
according to /home/saulius/struct/CIF-dictionaries/cif_core.dic
dictionary named 'cif_core.dic' version 2.4.1 from 2010-06-29.

Automatic conversion script
Id: cif_fix_values 1715 2011-07-08 13:25:40Z adriana 
;
_cod_original_sg_symbol_H-M P6122
_cod_database_code 7207706

loop_
_symmetry_equiv_pos_as_xyz
'x, y, z'
'x-y, x, z+1/6'
'-y, x-y, z+1/3'
'-x, -y, z+1/2'
'-x+y, -x, z+2/3'
'y, -x+y, z+5/6'
'-y, -x, -z+5/6'
'x-y, -y, -z'
'x, x-y, -z+1/6'
'y, x, -z+1/3'
'-x+y, y, -z+1/2'
'-x, -x+y, -z+2/3'

loop_
_atom_site_label
_atom_site_type_symbol
_atom_site_fract_x
_atom_site_fract_y
_atom_site_fract_z
_atom_site_U_iso_or_equiv
_atom_site_adp_type
_atom_site_occupancy
_atom_site_symmetry_multiplicity
_atom_site_calc_flag
_atom_site_refinement_flags
Ce1 Ce 1.07702(5) 1.0000 1.0000 0.0217(3) Uani 1 2 d S
C1 C 0.9703(7) 0.8037(7) 0.9602(4) 0.030(3) Uani 1 1 d .
C2 C 0.9036(7) 0.6986(8) 0.9540(4) 0.030(3) Uani 1 1 d .
C3 C 0.9261(10) 0.6379(9) 0.9802(5) 0.043(3) Uani 1 1 d .
H3 H 0.9777 0.6610 1.0032 0.052 Uiso 1 1 calc R
C4 C 0.8697(10) 0.5413(10) 0.9715(6) 0.054(4) Uani 1 1 d .
H4 H 0.8851 0.5008 0.9890 0.064 Uiso 1 1 calc R
C5 C 0.7938(9) 0.5053(8) 0.9385(5) 0.036(3) Uani 1 1 d .
C6 C 0.7714(8) 0.5684(8) 0.9133(5) 0.035(3) Uani 1 1 d .
H6 H 0.7189 0.5447 0.8909 0.041 Uiso 1 1 calc R
C7 C 0.8251(9) 0.6652(8) 0.9207(5) 0.037(3) Uani 1 1 d .
H7 H 0.8089 0.7058 0.9040 0.045 Uiso 1 1 calc R
C8 C 0.7409(8) 0.4038(8) 0.9276(5) 0.036(3) Uani 1 1 d .
C9 C 0.6454(6) 0.3546(6) 0.9167 0.035(4) Uani 1 2 d S
H9 H 0.6128 0.3872 0.9167 0.042 Uiso 1 2 calc SR
C10 C 0.7849(9) 0.3529(9) 0.9282(6) 0.046(3) Uani 1 1 d .
H10 H 0.8482 0.3835 0.9369 0.056 Uiso 1 1 calc R
C11 C 0.7414(6) 0.2586(6) 0.9167 0.050(5) Uani 1 2 d S
C12 C 0.7940(7) 0.2060(7) 0.9167 0.054(5) Uani 1 2 d S
C13 C 0.8617(12) 0.2235(11) 0.9559(7) 0.068(5) Uani 1 1 d .
H13 H 0.8742 0.2676 0.9830 0.081 Uiso 1 1 calc R
C14 C 0.9089(12) 0.1776(12) 0.9548(6) 0.065(4) Uani 1 1 d .
H14 H 0.9555 0.1923 0.9806 0.077 Uiso 1 1 calc R
C15 C 0.8911(6) 0.1089(6) 0.9167 0.038(4) Uani 1 2 d S
C16 C 0.9439(6) 0.0561(6) 0.9167 0.037(4) Uani 1 2 d S
O1 O 1.0315(7) 0.8314(5) 0.9964(4) 0.058(3) Uani 1 1 d .
O2 O 0.9624(5) 0.8612(5) 0.9290(3) 0.0301(17) Uani 1 1 d .
O3 O 0.9988(8) 0.0708(7) 0.9548(3) 0.050(2) Uani 1 1 d .
O1W O 1.2308(9) 1.0000 1.0000 0.065(4) Uani 1 2 d S

loop_
_atom_site_aniso_label
_atom_site_aniso_U_11
_atom_site_aniso_U_22
_atom_site_aniso_U_33
_atom_site_aniso_U_23
_atom_site_aniso_U_13
_atom_site_aniso_U_12
Ce1 0.0172(3) 0.0167(5) 0.0311(4) -0.0036(4) -0.00181(18) 0.0083(2)
C1 0.023(6) 0.014(5) 0.045(6) -0.004(5) 0.010(5) 0.003(4)
C2 0.021(6) 0.025(6) 0.041(5) -0.007(5) -0.006(4) 0.010(5)
C3 0.042(7) 0.028(7) 0.058(7) -0.002(5) -0.021(6) 0.016(6)
C4 0.044(9) 0.033(7) 0.085(9) -0.003(7) -0.027(7) 0.019(7)
C5 0.028(7) 0.021(6) 0.059(7) -0.004(5) -0.010(5) 0.012(6)
C6 0.026(6) 0.026(6) 0.049(6) -0.007(5) -0.009(5) 0.011(5)
C7 0.035(7) 0.023(6) 0.049(6) 0.003(5) -0.009(5) 0.012(5)
C8 0.029(6) 0.016(6) 0.064(7) -0.006(5) -0.007(6) 0.012(5)
C9 0.022(6) 0.022(6) 0.059(9) -0.002(6) -0.002(6) 0.009(7)
C10 0.017(6) 0.027(7) 0.093(9) -0.012(7) -0.013(6) 0.009(6)
C11 0.027(7) 0.027(7) 0.107(15) -0.014(9) -0.014(9) 0.021(9)
C12 0.023(7) 0.023(7) 0.114(17) -0.005(9) -0.005(9) 0.009(8)
C13 0.068(11) 0.050(9) 0.115(12) -0.039(9) -0.044(10) 0.052(9)
C14 0.068(11) 0.071(11) 0.072(9) -0.021(9) -0.032(9) 0.047(9)
C15 0.033(7) 0.033(7) 0.057(10) -0.008(7) -0.008(7) 0.024(8)
C16 0.041(8) 0.041(8) 0.038(8) 0.000(7) 0.000(7) 0.026(9)
O1 0.073(7) 0.014(4) 0.081(6) -0.019(4) -0.052(6) 0.017(4)
O2 0.038(4) 0.010(4) 0.040(3) 0.001(3) -0.001(3) 0.010(3)
O3 0.053(5) 0.059(6) 0.061(5) 0.001(5) -0.005(5) 0.044(6)
O1W 0.062(7) 0.075(10) 0.063(7) 0.028(9) 0.014(5) 0.037(5)

loop_
_atom_type_symbol
_atom_type_description
_atom_type_scat_dispersion_real
_atom_type_scat_dispersion_imag
_atom_type_scat_source
C C 0.0033 0.0016 'International Tables Vol C Tables 4.2.6.8 and 6.1.1.4'
Ce Ce -0.2486 2.6331 'International Tables Vol C Tables 4.2.6.8 and 6.1.1.4'
O O 0.0106 0.0060 'International Tables Vol C Tables 4.2.6.8 and 6.1.1.4'
H H 0.0000 0.0000 'International Tables Vol C Tables 4.2.6.8 and 6.1.1.4'

loop_
_geom_angle_atom_site_label_1
_geom_angle_atom_site_label_2
_geom_angle_atom_site_label_3
_geom_angle
_geom_angle_site_symmetry_1
_geom_angle_site_symmetry_3
O3 Ce1 O3 77.3(5) 8_567 1_565
O3 Ce1 O1 126.2(3) 8_567 8_677
O3 Ce1 O1 79.0(4) 1_565 8_677
O3 Ce1 O1 79.0(4) 8_567 .
O3 Ce1 O1 126.2(3) 1_565 .
O1 Ce1 O1 150.2(5) 8_677 .
O3 Ce1 O2 137.9(3) 8_567 7_776
O3 Ce1 O2 72.5(3) 1_565 7_776
O1 Ce1 O2 75.8(3) 8_677 7_776
O1 Ce1 O2 95.8(3) . 7_776
O3 Ce1 O2 72.5(3) 8_567 2_655
O3 Ce1 O2 137.9(3) 1_565 2_655
O1 Ce1 O2 95.8(3) 8_677 2_655
O1 Ce1 O2 75.8(3) . 2_655
O2 Ce1 O2 147.1(3) 7_776 2_655
O3 Ce1 O1W 141.4(2) 8_567 .
O3 Ce1 O1W 141.4(3) 1_565 .
O1 Ce1 O1W 75.1(2) 8_677 .
O1 Ce1 O1W 75.1(2) . .
O2 Ce1 O1W 73.56(16) 7_776 .
O2 Ce1 O1W 73.56(16) 2_655 .
O3 Ce1 O2 77.0(3) 8_567 .
O3 Ce1 O2 78.5(3) 1_565 .
O1 Ce1 O2 142.3(3) 8_677 .
O1 Ce1 O2 49.3(2) . .
O2 Ce1 O2 68.8(3) 7_776 .
O2 Ce1 O2 121.0(2) 2_655 .
O1W Ce1 O2 105.79(16) . .
O3 Ce1 O2 78.5(3) 8_567 8_677
O3 Ce1 O2 77.0(3) 1_565 8_677
O1 Ce1 O2 49.3(2) 8_677 8_677
O1 Ce1 O2 142.3(3) . 8_677
O2 Ce1 O2 121.0(2) 7_776 8_677
O2 Ce1 O2 68.8(3) 2_655 8_677
O1W Ce1 O2 105.79(16) . 8_677
O2 Ce1 O2 148.4(3) . 8_677
O3 Ce1 C1 102.1(3) 8_567 8_677
O3 Ce1 C1 73.5(3) 1_565 8_677
O1 Ce1 C1 24.4(3) 8_677 8_677
O1 Ce1 C1 159.2(3) . 8_677
O2 Ce1 C1 96.8(3) 7_776 8_677
O2 Ce1 C1 84.8(3) 2_655 8_677
O1W Ce1 C1 92.7(2) . 8_677
O2 Ce1 C1 151.4(2) . 8_677
O2 Ce1 C1 25.3(3) 8_677 8_677
O3 Ce1 C1 73.5(3) 8_567 .
O3 Ce1 C1 102.1(3) 1_565 .
O1 Ce1 C1 159.2(3) 8_677 .
O1 Ce1 C1 24.4(3) . .
O2 Ce1 C1 84.8(3) 7_776 .
O2 Ce1 C1 96.8(3) 2_655 .
O1W Ce1 C1 92.7(2) . .
O2 Ce1 C1 25.3(3) . .
O2 Ce1 C1 151.4(2) 8_677 .
C1 Ce1 C1 174.5(4) 8_677 .
O1 C1 O2 121.3(9) . .
O1 C1 C2 118.5(10) . .
O2 C1 C2 120.2(10) . .
O1 C1 Ce1 55.8(5) . .
O2 C1 Ce1 67.1(5) . .
C2 C1 Ce1 165.4(7) . .
C3 C2 C7 121.2(11) . .
C3 C2 C1 118.2(10) . .
C7 C2 C1 120.5(10) . .
C2 C3 C4 119.0(11) . .
C2 C3 H3 120.5 . .
C4 C3 H3 120.5 . .
C5 C4 C3 122.1(12) . .
C5 C4 H4 119.0 . .
C3 C4 H4 119.0 . .
C4 C5 C6 117.7(11) . .
C4 C5 C8 119.9(11) . .
C6 C5 C8 122.3(11) . .
C7 C6 C5 122.4(11) . .
C7 C6 H6 118.8 . .
C5 C6 H6 118.8 . .
C2 C7 C6 117.5(11) . .
C2 C7 H7 121.3 . .
C6 C7 H7 121.3 . .
C10 C8 C9 116.3(11) . .
C10 C8 C5 120.3(10) . .
C9 C8 C5 123.4(11) . .
C8 C9 C8 123.1(15) . 7_666
C8 C9 H9 118.5 . .
C8 C9 H9 118.5 7_666 .
C8 C10 C11 123.9(12) . .
C8 C10 H10 118.0 . .
C11 C10 H10 118.0 . .
C10 C11 C10 116.4(16) . 7_666
C10 C11 C12 121.8(8) . .
C10 C11 C12 121.8(8) 7_666 .
C13 C12 C13 117.8(18) . 7_666
C13 C12 C11 121.1(9) . .
C13 C12 C11 121.1(9) 7_666 .
C14 C13 C12 120.4(15) . .
C14 C13 H13 119.8 . .
C12 C13 H13 119.8 . .
C13 C14 C15 122.4(14) . .
C13 C14 H14 118.8 . .
C15 C14 H14 118.8 . .
C14 C15 C14 116.6(17) . 7_666
C14 C15 C16 121.7(8) . .
C14 C15 C16 121.7(8) 7_666 .
O3 C16 O3 124.7(16) . 7_666
O3 C16 C15 117.6(8) . .
O3 C16 C15 117.6(8) 7_666 .
C1 O1 Ce1 99.8(7) . .
C1 O2 Ce1 140.0(7) . 6_564
C1 O2 Ce1 87.6(6) . .
Ce1 O2 Ce1 109.0(2) 6_564 .
C16 O3 Ce1 140.5(9) . 1_545

loop_
_geom_bond_atom_site_label_1
_geom_bond_atom_site_label_2
_geom_bond_distance
_geom_bond_site_symmetry_2
Ce1 O3 2.403(8) 8_567
Ce1 O3 2.403(8) 1_565
Ce1 O1 2.497(8) 8_677
Ce1 O1 2.497(8) .
Ce1 O2 2.509(7) 7_776
Ce1 O2 2.509(7) 2_655
Ce1 O1W 2.539(15) .
Ce1 O2 2.743(7) .
Ce1 O2 2.743(7) 8_677
Ce1 C1 2.975(10) 8_677
Ce1 C1 2.975(10) .
C1 O1 1.248(13) .
C1 O2 1.274(13) .
C1 C2 1.529(15) .
C2 C3 1.388(16) .
C2 C7 1.391(15) .
C3 C4 1.404(18) .
C3 H3 0.9300 .
C4 C5 1.355(17) .
C4 H4 0.9300 .
C5 C6 1.411(16) .
C5 C8 1.477(15) .
C6 C7 1.400(16) .
C6 H6 0.9300 .
C7 H7 0.9300 .
C8 C10 1.358(16) .
C8 C9 1.393(14) .
C9 C8 1.393(14) 7_666
C9 H9 0.9300 .
C10 C11 1.379(15) .
C10 H10 0.9300 .
C11 C10 1.379(15) 7_666
C11 C12 1.50(3) .
C12 C13 1.392(17) .
C12 C13 1.392(17) 7_666
C13 C14 1.332(19) .
C13 H13 0.9300 .
C14 C15 1.382(17) .
C14 H14 0.9300 .
C15 C14 1.382(17) 7_666
C15 C16 1.51(2) .
C16 O3 1.239(12) .
C16 O3 1.239(12) 7_666
O2 Ce1 2.509(7) 6_564
O3 Ce1 2.403(8) 1_545

loop_
_geom_torsion_atom_site_label_1
_geom_torsion_atom_site_label_2
_geom_torsion_atom_site_label_3
_geom_torsion_atom_site_label_4
_geom_torsion
_geom_torsion_site_symmetry_1
_geom_torsion_site_symmetry_4
O3 Ce1 C1 O1 -99.9(8) 8_567 .
O3 Ce1 C1 O1 -172.6(8) 1_565 .
O1 Ce1 C1 O1 96.5(15) 8_677 .
O2 Ce1 C1 O1 116.5(8) 7_776 .
O2 Ce1 C1 O1 -30.4(8) 2_655 .
O1W Ce1 C1 O1 43.3(8) . .
O2 Ce1 C1 O1 165.7(11) . .
O2 Ce1 C1 O1 -87.7(10) 8_677 .
C1 Ce1 C1 O1 -136.7(8) 8_677 .
O3 Ce1 C1 O2 94.4(6) 8_567 .
O3 Ce1 C1 O2 21.7(6) 1_565 .
O1 Ce1 C1 O2 -69.2(12) 8_677 .
O1 Ce1 C1 O2 -165.7(11) . .
O2 Ce1 C1 O2 -49.2(5) 7_776 .
O2 Ce1 C1 O2 163.9(6) 2_655 .
O1W Ce1 C1 O2 -122.4(6) . .
O2 Ce1 C1 O2 106.6(8) 8_677 .
C1 Ce1 C1 O2 57.6(6) 8_677 .
O3 Ce1 C1 C2 -28(3) 8_567 .
O3 Ce1 C1 C2 -101(3) 1_565 .
O1 Ce1 C1 C2 168(3) 8_677 .
O1 Ce1 C1 C2 72(3) . .
O2 Ce1 C1 C2 -172(3) 7_776 .
O2 Ce1 C1 C2 41(3) 2_655 .
O1W Ce1 C1 C2 115(3) . .
O2 Ce1 C1 C2 -123(3) . .
O2 Ce1 C1 C2 -16(4) 8_677 .
C1 Ce1 C1 C2 -65(3) 8_677 .
O1 C1 C2 C3 -13.8(16) . .
O2 C1 C2 C3 166.6(11) . .
Ce1 C1 C2 C3 -77(3) . .
O1 C1 C2 C7 169.3(11) . .
O2 C1 C2 C7 -10.3(16) . .
Ce1 C1 C2 C7 106(3) . .
C7 C2 C3 C4 1.9(19) . .
C1 C2 C3 C4 -175.0(12) . .
C2 C3 C4 C5 0(2) . .
C3 C4 C5 C6 -1(2) . .
C3 C4 C5 C8 175.6(13) . .
C4 C5 C6 C7 1(2) . .
C8 C5 C6 C7 -175.6(12) . .
C3 C2 C7 C6 -2.0(18) . .
C1 C2 C7 C6 174.8(11) . .
C5 C6 C7 C2 0.6(19) . .
C4 C5 C8 C10 -30(2) . .
C6 C5 C8 C10 146.9(14) . .
C4 C5 C8 C9 149.9(12) . .
C6 C5 C8 C9 -33.6(18) . .
C10 C8 C9 C8 -1.3(9) . 7_666
C5 C8 C9 C8 179.2(13) . 7_666
C9 C8 C10 C11 3(2) . .
C5 C8 C10 C11 -177.8(11) . .
C8 C10 C11 C10 -1.4(11) . 7_666
C8 C10 C11 C12 178.6(11) . .
C10 C11 C12 C13 39.9(12) . .
C10 C11 C12 C13 -140.1(12) 7_666 .
C10 C11 C12 C13 -140.1(12) . 7_666
C10 C11 C12 C13 39.9(12) 7_666 7_666
C13 C12 C13 C14 1.2(14) 7_666 .
C11 C12 C13 C14 -178.8(13) . .
C12 C13 C14 C15 -2(3) . .
C13 C14 C15 C14 1.3(14) . 7_666
C13 C14 C15 C16 -178.7(14) . .
C14 C15 C16 O3 5.8(11) . .
C14 C15 C16 O3 -174.2(11) 7_666 .
C14 C15 C16 O3 -174.2(11) . 7_666
C14 C15 C16 O3 5.8(11) 7_666 7_666
O2 C1 O1 Ce1 15.4(12) . .
C2 C1 O1 Ce1 -164.2(8) . .
O3 Ce1 O1 C1 74.2(8) 8_567 .
O3 Ce1 O1 C1 9.0(9) 1_565 .
O1 Ce1 O1 C1 -134.8(8) 8_677 .
O2 Ce1 O1 C1 -63.6(8) 7_776 .
O2 Ce1 O1 C1 148.7(8) 2_655 .
O1W Ce1 O1 C1 -134.8(8) . .
O2 Ce1 O1 C1 -8.0(6) . .
O2 Ce1 O1 C1 128.5(7) 8_677 .
C1 Ce1 O1 C1 169.3(9) 8_677 .
O1 C1 O2 Ce1 103.4(12) . 6_564
C2 C1 O2 Ce1 -77.0(13) . 6_564
Ce1 C1 O2 Ce1 117.3(9) . 6_564
O1 C1 O2 Ce1 -13.8(11) . .
C2 C1 O2 Ce1 165.8(9) . .
O3 Ce1 O2 C1 -78.9(6) 8_567 .
O3 Ce1 O2 C1 -158.3(6) 1_565 .
O1 Ce1 O2 C1 147.2(6) 8_677 .
O1 Ce1 O2 C1 7.7(6) . .
O2 Ce1 O2 C1 126.1(5) 7_776 .
O2 Ce1 O2 C1 -18.8(7) 2_655 .
O1W Ce1 O2 C1 61.2(6) . .
O2 Ce1 O2 C1 -118.8(6) 8_677 .
C1 Ce1 O2 C1 -170.3(8) 8_677 .
O3 Ce1 O2 Ce1 138.2(4) 8_567 6_564
O3 Ce1 O2 Ce1 58.8(3) 1_565 6_564
O1 Ce1 O2 Ce1 4.3(6) 8_677 6_564
O1 Ce1 O2 Ce1 -135.1(5) . 6_564
O2 Ce1 O2 Ce1 -16.7(4) 7_776 6_564
O2 Ce1 O2 Ce1 -161.64(13) 2_655 6_564
O1W Ce1 O2 Ce1 -81.6(2) . 6_564
O2 Ce1 O2 Ce1 98.4(2) 8_677 6_564
C1 Ce1 O2 Ce1 46.9(7) 8_677 6_564
C1 Ce1 O2 Ce1 -142.8(7) . 6_564
O3 C16 O3 Ce1 -20.2(8) 7_666 1_545
C15 C16 O3 Ce1 159.8(8) . 1_545
